data_9008258
loop_
_publ_author_name
'Christidis, P. C.'
'Rentzeperis, P. J.'

_publ_section_title
;
 The crystal structure of rhombohedral Fe2(SO4)3
 Sample: synthetic
;
_journal_name_full 'Zeitschrift fur Kristallographie'
_journal_page_first 341
_journal_page_last 352
_journal_volume 144
_journal_year 1976
_chemical_formula_sum 'Fe2 O12 S3'
_chemical_name_mineral Mikasaite
_space_group_IT_number 148
_symmetry_space_group_name_Hall '-R 3'
_symmetry_space_group_name_H-M 'R -3 :H'
_cell_angle_alpha 90
_cell_angle_beta 90
_cell_angle_gamma 120
_cell_length_a 8.2362
_cell_length_b 8.2362
_cell_length_c 22.1786
_cell_formula_units_Z 6
_cell_volume 1302.922
_database_code_amcsd 0010786
_exptl_crystal_density_diffrn 3.058
_cod_original_sg_symbol_H-M 'R -3'
_cod_original_formula_sum 'Fe2 S3 O12'
_cod_database_code 9008258

loop_
_space_group_symop_operation_xyz
x,y,z
2/3+x,1/3+y,1/3+z
1/3+x,2/3+y,2/3+z
y,-x+y,-z
2/3+y,1/3-x+y,1/3-z
1/3+y,2/3-x+y,2/3-z
-x+y,-x,z
2/3-x+y,1/3-x,1/3+z
1/3-x+y,2/3-x,2/3+z
-x,-y,-z
2/3-x,1/3-y,1/3-z
1/3-x,2/3-y,2/3-z
-y,x-y,z
2/3-y,1/3+x-y,1/3+z
1/3-y,2/3+x-y,2/3+z
x-y,x,-z
2/3+x-y,1/3+x,1/3-z
1/3+x-y,2/3+x,2/3-z

loop_
_atom_site_aniso_label
_atom_site_aniso_U_11
_atom_site_aniso_U_22
_atom_site_aniso_U_33
_atom_site_aniso_U_12
_atom_site_aniso_U_13
_atom_site_aniso_U_23
Fe1 0.00437 0.00437 0.00266 0.00218 0.00000 0.00000
Fe2 0.00426 0.00426 0.00339 0.00215 0.00000 0.00000
S 0.00321 0.00354 0.00357 0.00118 0.00039 -0.00120
O1 0.00850 0.00940 0.00660 0.00260 -0.00500 -0.00720
O2 0.00840 0.01010 0.00980 0.00430 0.00710 0.00820
O3 0.00160 0.00730 0.00700 0.00140 0.00260 -0.00100
O4 0.00750 0.00520 0.01170 0.00510 -0.00230 -0.00520

loop_
_atom_site_label
_atom_site_fract_x
_atom_site_fract_y
_atom_site_fract_z
_atom_site_U_iso_or_equiv
Fe1 0.00000 0.00000 0.14411 0.00342
Fe2 0.00000 0.00000 0.35070 0.00393
S 0.29044 0.28818 0.25072 0.00342
O1 0.19430 0.20480 0.19382 0.00823
O2 0.22400 0.14560 0.29843 0.00937
O3 0.49220 0.36340 0.24358 0.00532
O4 0.25270 0.43930 0.26590 0.00811

loop_
_cod_related_entry_id
_cod_related_entry_database
_cod_related_entry_code
1 AMCSD 0010786
